data_7004032
loop_
_publ_author_name
'Mart\'inez-Lillo, Jos\'e'
'Armentano, Donatella'
'Marino, Nadia'
'Arizaga, Livia'
'Chiozzone, Ra\'ul'
'Gonz\'alez, Ricardo'
'Kremer, Carlos'
'Cano, Joan'
'Faus, Juan'

_publ_section_title
;
 Pentachloro(pyrazine)rhenate(iv) complex as precursor of
 heterobimetallic pyrazine-containing ReIV2MII (M = Ni, Cu) species:
 synthesis, crystal structures and magnetic properties
;
_journal_issue 34
_journal_name_full 'Dalton Transactions'
_journal_page_first 4585
_journal_paper_doi 10.1039/b802112k
_journal_year 2008
_chemical_formula_sum 'C9 H16 Cl5 N4 Ni0.5 Re'
_chemical_formula_weight 573.06
_chemical_name_systematic
;
?
;
_space_group_IT_number 2
_symmetry_cell_setting triclinic
_symmetry_space_group_name_Hall '-P 1'
_symmetry_space_group_name_H-M 'P -1'
_atom_sites_solution_hydrogens geom
_atom_sites_solution_primary direct
_atom_sites_solution_secondary difmap
_audit_creation_method SHELXL-97
_cell_angle_alpha 83.765(3)
_cell_angle_beta 83.256(3)
_cell_angle_gamma 72.767(3)
_cell_formula_units_Z 2
_cell_length_a 8.4084(7)
_cell_length_b 8.5093(7)
_cell_length_c 12.2145(12)
_cell_measurement_reflns_used 7469
_cell_measurement_temperature 293(2)
_cell_measurement_theta_max 30.263
_cell_measurement_theta_min 2.514
_cell_volume 826.42(13)
_computing_cell_refinement 'Bruker SMART'
_computing_data_collection 'Bruker SMART'
_computing_data_reduction 'Bruker SAINT'
_computing_molecular_graphics 'Bruker SHELXTL'
_computing_publication_material 'Bruker SHELXTL'
_computing_structure_refinement 'SHELXL-97 (Sheldrick, 1997)'
_computing_structure_solution 'SHELXS-97 (Sheldrick, 1990)'
_diffrn_ambient_temperature 293(2)
_diffrn_measured_fraction_theta_full 0.990
_diffrn_measured_fraction_theta_max 0.990
_diffrn_measurement_device_type 'X8APEXII CCD area detector'
_diffrn_measurement_method 'phi and omega scans'
_diffrn_radiation_monochromator graphite
_diffrn_radiation_source 'fine-focus sealed tube'
_diffrn_radiation_type MoK\a
_diffrn_radiation_wavelength 0.71073
_diffrn_reflns_av_R_equivalents 0.0237
_diffrn_reflns_av_sigmaI/netI 0.0149
_diffrn_reflns_limit_h_max 10
_diffrn_reflns_limit_h_min -8
_diffrn_reflns_limit_k_max 10
_diffrn_reflns_limit_k_min -10
_diffrn_reflns_limit_l_max 15
_diffrn_reflns_limit_l_min -15
_diffrn_reflns_number 21013
_diffrn_reflns_theta_full 27.00
_diffrn_reflns_theta_max 27.00
_diffrn_reflns_theta_min 2.51
_exptl_absorpt_coefficient_mu 8.704
_exptl_absorpt_correction_T_max 0.846
_exptl_absorpt_correction_T_min 0.662
_exptl_absorpt_correction_type empirical
_exptl_absorpt_process_details sadabs
_exptl_crystal_colour bronze
_exptl_crystal_density_diffrn 2.303
_exptl_crystal_density_method 'not measured'
_exptl_crystal_description irregular
_exptl_crystal_F_000 544
_exptl_crystal_size_max 0.16
_exptl_crystal_size_mid 0.04
_exptl_crystal_size_min 0.02
_refine_diff_density_max 1.374
_refine_diff_density_min -1.442
_refine_diff_density_rms 0.102
_refine_ls_extinction_method none
_refine_ls_goodness_of_fit_ref 1.086
_refine_ls_hydrogen_treatment riding
_refine_ls_matrix_type full
_refine_ls_number_parameters 178
_refine_ls_number_reflns 3557
_refine_ls_number_restraints 0
_refine_ls_restrained_S_all 1.086
_refine_ls_R_factor_all 0.0233
_refine_ls_R_factor_gt 0.0217
_refine_ls_shift/su_max 0.001
_refine_ls_shift/su_mean 0.000
_refine_ls_structure_factor_coef Fsqd
_refine_ls_weighting_details 'calc w=1/[\s^2^(Fo^2^)+(0.0215P)^2^+1.7662P] where P=(Fo^2^+2Fc^2^)/3'
_refine_ls_weighting_scheme calc
_refine_ls_wR_factor_gt 0.0535
_refine_ls_wR_factor_ref 0.0542
_reflns_number_gt 3382
_reflns_number_total 3557
_reflns_threshold_expression >2sigma(I)
_cod_data_source_file b802112k.txt
_cod_data_source_block 4
_cod_original_sg_symbol_H-M P-1
_cod_original_formula_sum 'C9 H16 Cl5 N4 Ni0.50 Re'
_cod_database_code 7004032

loop_
_symmetry_equiv_pos_as_xyz
'x, y, z'
'-x, -y, -z'

loop_
_atom_site_label
_atom_site_type_symbol
_atom_site_fract_x
_atom_site_fract_y
_atom_site_fract_z
_atom_site_U_iso_or_equiv
_atom_site_adp_type
_atom_site_occupancy
_atom_site_symmetry_multiplicity
_atom_site_calc_flag
_atom_site_refinement_flags
_atom_site_disorder_assembly
_atom_site_disorder_group
Ni1 Ni 0.5000 1.0000 0.0000 0.03944(16) Uani 1 2 d S . .
N3 N 0.3164(4) 0.9015(4) 0.0277(3) 0.0457(8) Uani 1 1 d . . .
H3B H 0.2482 0.9551 0.0839 0.055 Uiso 1 1 calc R . .
N4 N 0.6186(4) 0.8627(4) 0.1197(3) 0.0455(8) Uani 1 1 d . . .
H4B H 0.5698 0.9097 0.1834 0.055 Uiso 1 1 calc R . .
C5 C 0.3469(8) 0.7223(6) 0.0614(4) 0.0676(15) Uani 1 1 d . . .
H5A H 0.2403 0.6989 0.0790 0.081 Uiso 1 1 calc R . .
H5B H 0.4055 0.6594 -0.0002 0.081 Uiso 1 1 calc R . .
C6 C 0.4462(8) 0.6679(6) 0.1584(4) 0.0721(17) Uani 1 1 d . . .
H6A H 0.4540 0.5530 0.1802 0.087 Uiso 1 1 calc R . .
H6B H 0.3883 0.7319 0.2197 0.087 Uiso 1 1 calc R . .
C7 C 0.6194(7) 0.6864(6) 0.1363(4) 0.0652(15) Uani 1 1 d . . .
H7A H 0.6835 0.6333 0.1980 0.078 Uiso 1 1 calc R . .
H7B H 0.6740 0.6310 0.0708 0.078 Uiso 1 1 calc R . .
C8 C 0.7908(6) 0.8758(7) 0.1056(4) 0.0605(13) Uani 1 1 d . . .
H8A H 0.8575 0.8043 0.0501 0.073 Uiso 1 1 calc R . .
H8B H 0.8423 0.8436 0.1747 0.073 Uiso 1 1 calc R . .
C9 C 0.7794(6) 1.0504(7) 0.0699(4) 0.0607(13) Uani 1 1 d . . .
H9A H 0.7238 1.1200 0.1291 0.073 Uiso 1 1 calc R . .
H9B H 0.8905 1.0633 0.0517 0.073 Uiso 1 1 calc R . .
Re1 Re 0.908849(19) 0.706014(18) -0.289190(12) 0.03729(6) Uani 1 1 d . . .
Cl1 Cl 1.03259(17) 0.63969(16) -0.12449(10) 0.0647(3) Uani 1 1 d . . .
Cl2 Cl 0.64193(14) 0.75014(13) -0.19216(9) 0.0509(2) Uani 1 1 d . . .
Cl3 Cl 0.92754(17) 0.43192(13) -0.30742(10) 0.0570(3) Uani 1 1 d . . .
Cl5 Cl 1.16354(15) 0.67645(17) -0.39618(11) 0.0650(3) Uani 1 1 d . . .
Cl4 Cl 0.88549(15) 0.98812(13) -0.28053(9) 0.0512(2) Uani 1 1 d . . .
N1 N 0.7799(4) 0.7718(4) -0.4391(3) 0.0406(7) Uani 1 1 d . . .
N2 N 0.6016(6) 0.8703(5) -0.6259(3) 0.0584(10) Uani 1 1 d . . .
C1 C 0.6621(6) 0.7025(6) -0.4578(4) 0.0548(11) Uani 1 1 d . . .
H1 H 0.6387 0.6198 -0.4079 0.066 Uiso 1 1 calc R . .
C2 C 0.5760(7) 0.7537(7) -0.5504(4) 0.0634(13) Uani 1 1 d . . .
H2 H 0.4950 0.7036 -0.5608 0.076 Uiso 1 1 calc R . .
C3 C 0.8086(6) 0.8879(6) -0.5143(4) 0.0519(11) Uani 1 1 d . . .
H3 H 0.8905 0.9373 -0.5050 0.062 Uiso 1 1 calc R . .
C4 C 0.7189(7) 0.9364(6) -0.6060(4) 0.0588(12) Uani 1 1 d . . .
H4 H 0.7417 1.0191 -0.6560 0.071 Uiso 1 1 calc R . .

loop_
_atom_site_aniso_label
_atom_site_aniso_U_11
_atom_site_aniso_U_22
_atom_site_aniso_U_33
_atom_site_aniso_U_23
_atom_site_aniso_U_13
_atom_site_aniso_U_12
Ni1 0.0397(4) 0.0372(4) 0.0396(4) -0.0046(3) -0.0037(3) -0.0076(3)
N3 0.0447(19) 0.052(2) 0.0440(19) -0.0120(16) 0.0060(15) -0.0197(16)
N4 0.0428(19) 0.0459(19) 0.0376(17) -0.0065(15) -0.0061(14) 0.0051(15)
C5 0.096(4) 0.055(3) 0.063(3) -0.013(2) 0.012(3) -0.043(3)
C6 0.116(5) 0.035(2) 0.057(3) 0.000(2) 0.018(3) -0.019(3)
C7 0.087(4) 0.039(2) 0.049(3) -0.002(2) -0.005(3) 0.012(2)
C8 0.039(2) 0.084(4) 0.048(3) -0.013(2) -0.0106(19) 0.006(2)
C9 0.040(2) 0.097(4) 0.051(3) -0.024(3) -0.001(2) -0.024(2)
Re1 0.04128(10) 0.03162(9) 0.03367(9) -0.00690(6) 0.00033(6) -0.00223(6)
Cl1 0.0728(8) 0.0605(7) 0.0499(6) -0.0115(5) -0.0210(6) 0.0060(6)
Cl2 0.0499(6) 0.0463(5) 0.0504(6) -0.0067(4) 0.0124(5) -0.0100(4)
Cl3 0.0753(8) 0.0318(5) 0.0575(6) -0.0082(4) -0.0076(6) -0.0036(5)
Cl5 0.0473(6) 0.0702(8) 0.0709(8) -0.0221(6) 0.0158(6) -0.0091(5)
Cl4 0.0625(7) 0.0374(5) 0.0523(6) -0.0106(4) 0.0065(5) -0.0143(5)
N1 0.0473(19) 0.0367(17) 0.0351(16) -0.0047(13) -0.0017(14) -0.0079(14)
N2 0.066(3) 0.061(2) 0.045(2) -0.0040(18) -0.0121(19) -0.010(2)
C1 0.067(3) 0.053(3) 0.050(3) 0.000(2) -0.009(2) -0.026(2)
C2 0.069(3) 0.071(3) 0.056(3) -0.006(2) -0.014(2) -0.025(3)
C3 0.060(3) 0.057(3) 0.040(2) -0.0001(19) -0.002(2) -0.022(2)
C4 0.079(3) 0.060(3) 0.036(2) 0.005(2) -0.008(2) -0.021(3)

loop_
_atom_type_symbol
_atom_type_description
_atom_type_scat_dispersion_real
_atom_type_scat_dispersion_imag
_atom_type_scat_source
C C 0.0033 0.0016 'International Tables Vol C Tables 4.2.6.8 and 6.1.1.4'
H H 0.0000 0.0000 'International Tables Vol C Tables 4.2.6.8 and 6.1.1.4'
N N 0.0061 0.0033 'International Tables Vol C Tables 4.2.6.8 and 6.1.1.4'
Cl Cl 0.1484 0.1585 'International Tables Vol C Tables 4.2.6.8 and 6.1.1.4'
Ni Ni 0.3393 1.1124 'International Tables Vol C Tables 4.2.6.8 and 6.1.1.4'
Re Re -1.0185 7.2310 'International Tables Vol C Tables 4.2.6.8 and 6.1.1.4'

loop_
_geom_angle_atom_site_label_1
_geom_angle_atom_site_label_2
_geom_angle_atom_site_label_3
_geom_angle
_geom_angle_site_symmetry_1
_geom_angle_site_symmetry_3
_geom_angle_publ_flag
N4 Ni1 N4 180.000(1) . 2_675 ?
N4 Ni1 N3 92.75(16) . . ?
N4 Ni1 N3 87.25(16) 2_675 . ?
N4 Ni1 N3 87.25(16) . 2_675 ?
N4 Ni1 N3 92.75(16) 2_675 2_675 ?
N3 Ni1 N3 180.0 . 2_675 ?
C9 N3 C5 111.0(4) 2_675 . ?
C9 N3 Ni1 106.6(3) 2_675 . ?
C5 N3 Ni1 121.1(3) . . ?
C9 N3 H3B 105.7 2_675 . ?
C5 N3 H3B 105.7 . . ?
Ni1 N3 H3B 105.7 . . ?
C8 N4 C7 110.6(4) . . ?
C8 N4 Ni1 107.5(3) . . ?
C7 N4 Ni1 118.2(3) . . ?
C8 N4 H4B 106.7 . . ?
C7 N4 H4B 106.7 . . ?
Ni1 N4 H4B 106.7 . . ?
C6 C5 N3 112.8(4) . . ?
C6 C5 H5A 109.0 . . ?
N3 C5 H5A 109.0 . . ?
C6 C5 H5B 109.0 . . ?
N3 C5 H5B 109.0 . . ?
H5A C5 H5B 107.8 . . ?
C5 C6 C7 113.1(4) . . ?
C5 C6 H6A 109.0 . . ?
C7 C6 H6A 109.0 . . ?
C5 C6 H6B 109.0 . . ?
C7 C6 H6B 109.0 . . ?
H6A C6 H6B 107.8 . . ?
N4 C7 C6 112.3(4) . . ?
N4 C7 H7A 109.2 . . ?
C6 C7 H7A 109.2 . . ?
N4 C7 H7B 109.2 . . ?
C6 C7 H7B 109.2 . . ?
H7A C7 H7B 107.9 . . ?
N4 C8 C9 106.8(4) . . ?
N4 C8 H8A 110.4 . . ?
C9 C8 H8A 110.4 . . ?
N4 C8 H8B 110.4 . . ?
C9 C8 H8B 110.4 . . ?
H8A C8 H8B 108.6 . . ?
N3 C9 C8 108.2(4) 2_675 . ?
N3 C9 H9A 110.1 2_675 . ?
C8 C9 H9A 110.1 . . ?
N3 C9 H9B 110.1 2_675 . ?
C8 C9 H9B 110.1 . . ?
H9A C9 H9B 108.4 . . ?
N1 Re1 Cl1 177.03(9) . . ?
N1 Re1 Cl3 88.28(10) . . ?
Cl1 Re1 Cl3 92.13(5) . . ?
N1 Re1 Cl5 89.51(10) . . ?
Cl1 Re1 Cl5 93.43(6) . . ?
Cl3 Re1 Cl5 90.21(6) . . ?
N1 Re1 Cl2 86.54(10) . . ?
Cl1 Re1 Cl2 90.50(5) . . ?
Cl3 Re1 Cl2 91.60(5) . . ?
Cl5 Re1 Cl2 175.61(4) . . ?
N1 Re1 Cl4 88.69(10) . . ?
Cl1 Re1 Cl4 90.93(5) . . ?
Cl3 Re1 Cl4 176.90(4) . . ?
Cl5 Re1 Cl4 89.08(5) . . ?
Cl2 Re1 Cl4 88.89(5) . . ?
C3 N1 C1 116.9(4) . . ?
C3 N1 Re1 121.5(3) . . ?
C1 N1 Re1 121.6(3) . . ?
C2 N2 C4 114.9(4) . . ?
N1 C1 C2 120.1(4) . . ?
N1 C1 H1 119.9 . . ?
C2 C1 H1 119.9 . . ?
N2 C2 C1 123.9(5) . . ?
N2 C2 H2 118.1 . . ?
C1 C2 H2 118.1 . . ?
N1 C3 C4 121.2(4) . . ?
N1 C3 H3 119.4 . . ?
C4 C3 H3 119.4 . . ?
N2 C4 C3 123.0(4) . . ?
N2 C4 H4 118.5 . . ?
C3 C4 H4 118.5 . . ?

loop_
_geom_bond_atom_site_label_1
_geom_bond_atom_site_label_2
_geom_bond_distance
_geom_bond_site_symmetry_2
_geom_bond_publ_flag
Ni1 N4 1.944(3) . ?
Ni1 N4 1.944(3) 2_675 ?
Ni1 N3 1.945(3) . ?
Ni1 N3 1.945(3) 2_675 ?
N3 C9 1.471(6) 2_675 ?
N3 C5 1.489(6) . ?
N3 H3B 0.9100 . ?
N4 C8 1.473(6) . ?
N4 C7 1.490(6) . ?
N4 H4B 0.9100 . ?
C5 C6 1.483(8) . ?
C5 H5A 0.9700 . ?
C5 H5B 0.9700 . ?
C6 C7 1.500(8) . ?
C6 H6A 0.9700 . ?
C6 H6B 0.9700 . ?
C7 H7A 0.9700 . ?
C7 H7B 0.9700 . ?
C8 C9 1.480(8) . ?
C8 H8A 0.9700 . ?
C8 H8B 0.9700 . ?
C9 N3 1.471(6) 2_675 ?
C9 H9A 0.9700 . ?
C9 H9B 0.9700 . ?
Re1 N1 2.174(3) . ?
Re1 Cl1 2.3120(13) . ?
Re1 Cl3 2.3241(12) . ?
Re1 Cl5 2.3350(14) . ?
Re1 Cl2 2.3570(13) . ?
Re1 Cl4 2.3629(11) . ?
N1 C3 1.331(5) . ?
N1 C1 1.346(6) . ?
N2 C2 1.327(7) . ?
N2 C4 1.328(7) . ?
C1 C2 1.376(7) . ?
C1 H1 0.9300 . ?
C2 H2 0.9300 . ?
C3 C4 1.380(6) . ?
C3 H3 0.9300 . ?
C4 H4 0.9300 . ?
